data_4023262
loop_
_publ_author_name
'Ahmad Basheer'
'Zvi Rappoport'

_publ_section_title
;
 A Rich Array of Reactions of Cyanomonothiocarbonylmalonamides
 RNHCSCH(CN)CONHR' and Their Thioenols RNHC(SH)=C(CN)CONHR'
;
_journal_name_full 'Journal of Organic Chemistry'
_journal_page_first 1386
_journal_page_last 1396
_journal_paper_doi 10.1021/jo7022262
_journal_volume 73
_journal_year 2008
_chemical_formula_moiety 'C15 H11 N3 O S'
_chemical_formula_sum 'C15 H11 N3 O S'
_chemical_formula_weight 281.33
_chemical_name_systematic
; 
 ? 
;
_space_group_IT_number 14
_symmetry_cell_setting monoclinic
_symmetry_space_group_name_Hall '-P 2ybc'
_symmetry_space_group_name_H-M 'P 1 21/c 1'
_atom_sites_solution_hydrogens geom
_atom_sites_solution_primary direct
_atom_sites_solution_secondary difmap
_audit_creation_method SHELXL-97
_cell_angle_alpha 90.00
_cell_angle_beta 90.6460(10)
_cell_angle_gamma 90.00
_cell_formula_units_Z 4
_cell_length_a 8.0580(7)
_cell_length_b 17.3093(14)
_cell_length_c 9.3111(8)
_cell_measurement_temperature 295(1)
_cell_volume 1298.61(19)
_computing_cell_refinement 'Bruker SMART'
_computing_data_collection 'Bruker SMART'
_computing_data_reduction 'Bruker SAINT'
_computing_molecular_graphics 'Bruker SHELXTL'
_computing_publication_material 'Bruker SHELXTL'
_computing_structure_refinement 'SHELXL-97 (Sheldrick, 1997)'
_computing_structure_solution 'SHELXS-97 (Sheldrick, 1990)'
_diffrn_ambient_temperature 295(1)
_diffrn_measured_fraction_theta_full 0.998
_diffrn_measured_fraction_theta_max 0.998
_diffrn_measurement_device_type 'CCD area detector'
_diffrn_measurement_method 'phi and omega scans'
_diffrn_radiation_monochromator graphite
_diffrn_radiation_source 'fine-focus sealed tube'
_diffrn_radiation_type MoK\a
_diffrn_radiation_wavelength 0.71073
_diffrn_reflns_av_R_equivalents 0.0306
_diffrn_reflns_av_sigmaI/netI 0.0248
_diffrn_reflns_limit_h_max 10
_diffrn_reflns_limit_h_min -10
_diffrn_reflns_limit_k_max 22
_diffrn_reflns_limit_k_min -22
_diffrn_reflns_limit_l_max 11
_diffrn_reflns_limit_l_min -11
_diffrn_reflns_number 14185
_diffrn_reflns_theta_full 26.99
_diffrn_reflns_theta_max 26.99
_diffrn_reflns_theta_min 2.35
_exptl_absorpt_coefficient_mu 0.247
_exptl_absorpt_correction_T_max 0.9757
_exptl_absorpt_correction_T_min 0.9273
_exptl_absorpt_correction_type none
_exptl_crystal_colour pale
_exptl_crystal_density_diffrn 1.439
_exptl_crystal_density_method 'not measured'
_exptl_crystal_description plate
_exptl_crystal_F_000 584
_exptl_crystal_size_max 0.31
_exptl_crystal_size_mid 0.12
_exptl_crystal_size_min 0.10
_refine_diff_density_max 0.605
_refine_diff_density_min -0.200
_refine_diff_density_rms 0.060
_refine_ls_extinction_method none
_refine_ls_goodness_of_fit_ref 1.109
_refine_ls_hydrogen_treatment mixed
_refine_ls_matrix_type full
_refine_ls_number_parameters 190
_refine_ls_number_reflns 2819
_refine_ls_number_restraints 0
_refine_ls_restrained_S_all 1.109
_refine_ls_R_factor_all 0.0684
_refine_ls_R_factor_gt 0.0561
_refine_ls_shift/su_max 0.001
_refine_ls_shift/su_mean 0.000
_refine_ls_structure_factor_coef Fsqd
_refine_ls_weighting_details 'calc w=1/[\s^2^(Fo^2^)+(0.0669P)^2^+0.5427P] where P=(Fo^2^+2Fc^2^)/3'
_refine_ls_weighting_scheme calc
_refine_ls_wR_factor_gt 0.1339
_refine_ls_wR_factor_ref 0.1399
_reflns_number_gt 2351
_reflns_number_total 2819
_reflns_threshold_expression >2sigma(I)
_cod_data_source_file jo7022262-File005.cif
_cod_data_source_block bashir3m
_cod_depositor_comments
;
The following automatic conversions were performed:
'_symmetry_cell_setting' value 'Monoclinic' changed to 'monoclinic'
according to '/home/saulius/struct/CIF-dictionaries/cif_core.dic'
dictionary named 'cif_core.dic' version 2.4.1 from 2010-06-29.

Automatic conversion script
Id: cif_fix_enum 1527 2010-12-29 10:47:43Z saulius 
;
_cod_original_sg_symbol_H-M 'P 21/c'
_cod_database_code 4023262

loop_
_symmetry_equiv_pos_as_xyz
'x, y, z'
'-x, y+1/2, -z+1/2'
'-x, -y, -z'
'x, -y-1/2, z-1/2'

loop_
_atom_site_label
_atom_site_type_symbol
_atom_site_fract_x
_atom_site_fract_y
_atom_site_fract_z
_atom_site_U_iso_or_equiv
_atom_site_adp_type
_atom_site_occupancy
_atom_site_symmetry_multiplicity
_atom_site_calc_flag
_atom_site_refinement_flags
_atom_site_disorder_assembly
_atom_site_disorder_group
C1 C 0.2235(3) 0.43719(13) 0.2630(2) 0.0366(5) Uani 1 1 d . . .
C2 C 0.2664(3) 0.36924(13) 0.1951(2) 0.0384(5) Uani 1 1 d . . .
C3 C 0.3680(3) 0.31043(13) 0.2682(2) 0.0381(5) Uani 1 1 d . . .
C4 C 0.2074(3) 0.35780(13) 0.0525(2) 0.0427(5) Uani 1 1 d . . .
C5 C 0.5257(3) 0.19108(15) 0.2512(3) 0.0527(6) Uani 1 1 d . . .
H5A H 0.6146 0.2155 0.3035 0.079 Uiso 1 1 calc R . .
H5B H 0.5707 0.1604 0.1751 0.079 Uiso 1 1 calc R . .
H5C H 0.4640 0.1586 0.3148 0.079 Uiso 1 1 calc R . .
C6 C 0.2070(3) 0.52466(12) 0.4501(2) 0.0359(5) Uani 1 1 d . . .
C7 C 0.1148(3) 0.56395(12) 0.3483(2) 0.0367(5) Uani 1 1 d . . .
C8 C 0.0385(3) 0.63441(13) 0.3785(3) 0.0433(5) Uani 1 1 d . . .
H8 H -0.0246 0.6600 0.3090 0.052 Uiso 1 1 calc R . .
C9 C 0.0589(3) 0.66484(13) 0.5131(3) 0.0479(6) Uani 1 1 d . . .
H9 H 0.0087 0.7117 0.5352 0.058 Uiso 1 1 calc R . .
C10 C 0.1559(3) 0.62609(13) 0.6204(2) 0.0389(5) Uani 1 1 d . . .
C11 C 0.1740(3) 0.65635(15) 0.7599(3) 0.0516(6) Uani 1 1 d . . .
H11 H 0.1245 0.7033 0.7821 0.062 Uiso 1 1 calc R . .
C12 C 0.2626(4) 0.61818(17) 0.8629(3) 0.0561(7) Uani 1 1 d . . .
H12 H 0.2735 0.6392 0.9545 0.067 Uiso 1 1 calc R . .
C13 C 0.3368(3) 0.54775(16) 0.8314(3) 0.0539(7) Uani 1 1 d . . .
H13 H 0.3971 0.5222 0.9027 0.065 Uiso 1 1 calc R . .
C14 C 0.3230(3) 0.51532(14) 0.6987(3) 0.0454(6) Uani 1 1 d . . .
H14 H 0.3732 0.4681 0.6796 0.055 Uiso 1 1 calc R . .
C15 C 0.2311(3) 0.55446(13) 0.5892(2) 0.0377(5) Uani 1 1 d . . .
N1 N 0.2670(2) 0.45466(11) 0.3991(2) 0.0382(4) Uani 1 1 d . . .
H1N1 H 0.329(3) 0.4222(13) 0.451(2) 0.030(6) Uiso 1 1 d . . .
N2 N 0.1580(3) 0.34878(14) -0.0616(2) 0.0648(7) Uani 1 1 d . . .
N3 N 0.4171(3) 0.24951(11) 0.1910(2) 0.0443(5) Uani 1 1 d . . .
H1N3 H 0.392(4) 0.2467(16) 0.105(3) 0.058(9) Uiso 1 1 d . . .
O1 O 0.4068(2) 0.31747(9) 0.39743(16) 0.0454(4) Uani 1 1 d . . .
S1 S 0.10649(8) 0.51137(3) 0.18694(6) 0.0425(2) Uani 1 1 d . . .

loop_
_atom_site_aniso_label
_atom_site_aniso_U_11
_atom_site_aniso_U_22
_atom_site_aniso_U_33
_atom_site_aniso_U_23
_atom_site_aniso_U_13
_atom_site_aniso_U_12
C1 0.0383(11) 0.0388(11) 0.0327(11) 0.0021(9) 0.0025(8) -0.0055(9)
C2 0.0421(12) 0.0396(12) 0.0336(11) -0.0010(9) 0.0023(9) -0.0011(9)
C3 0.0425(12) 0.0397(12) 0.0320(11) -0.0005(9) 0.0029(9) -0.0061(9)
C4 0.0494(13) 0.0396(12) 0.0390(13) -0.0002(9) 0.0001(10) 0.0028(10)
C5 0.0607(16) 0.0432(14) 0.0541(15) 0.0010(11) -0.0008(12) 0.0075(12)
C6 0.0367(11) 0.0349(11) 0.0362(11) 0.0021(9) 0.0016(9) -0.0052(9)
C7 0.0397(12) 0.0339(11) 0.0367(11) 0.0043(9) 0.0006(9) -0.0057(9)
C8 0.0492(13) 0.0366(12) 0.0442(13) 0.0091(10) -0.0024(10) 0.0021(10)
C9 0.0551(14) 0.0315(11) 0.0574(15) 0.0017(10) 0.0076(11) 0.0013(11)
C10 0.0443(12) 0.0332(11) 0.0394(12) -0.0021(9) 0.0063(9) -0.0077(9)
C11 0.0616(16) 0.0441(14) 0.0493(15) -0.0126(11) 0.0078(12) -0.0100(12)
C12 0.0674(17) 0.0607(17) 0.0400(13) -0.0119(12) -0.0013(12) -0.0166(14)
C13 0.0556(15) 0.0636(17) 0.0424(14) 0.0008(12) -0.0115(11) -0.0048(13)
C14 0.0474(14) 0.0475(13) 0.0412(13) -0.0002(10) -0.0053(10) -0.0005(11)
C15 0.0374(12) 0.0365(12) 0.0392(12) -0.0001(9) 0.0023(9) -0.0061(9)
N1 0.0442(11) 0.0358(10) 0.0347(10) 0.0006(8) -0.0023(8) 0.0019(8)
N2 0.0856(18) 0.0673(16) 0.0412(13) -0.0049(11) -0.0148(12) 0.0105(13)
N3 0.0545(12) 0.0414(11) 0.0369(11) -0.0043(8) -0.0023(9) 0.0056(9)
O1 0.0604(10) 0.0443(9) 0.0312(8) -0.0018(7) -0.0046(7) 0.0023(8)
S1 0.0521(4) 0.0415(3) 0.0340(3) 0.0036(2) -0.0027(2) 0.0010(3)

loop_
_atom_type_symbol
_atom_type_description
_atom_type_scat_dispersion_real
_atom_type_scat_dispersion_imag
_atom_type_scat_source
C C 0.0033 0.0016 'International Tables Vol C Tables 4.2.6.8 and 6.1.1.4'
H H 0.0000 0.0000 'International Tables Vol C Tables 4.2.6.8 and 6.1.1.4'
N N 0.0061 0.0033 'International Tables Vol C Tables 4.2.6.8 and 6.1.1.4'
O O 0.0106 0.0060 'International Tables Vol C Tables 4.2.6.8 and 6.1.1.4'
S S 0.1246 0.1234 'International Tables Vol C Tables 4.2.6.8 and 6.1.1.4'

loop_
_geom_angle_atom_site_label_1
_geom_angle_atom_site_label_2
_geom_angle_atom_site_label_3
_geom_angle
_geom_angle_site_symmetry_1
_geom_angle_site_symmetry_3
_geom_angle_publ_flag
N1 C1 C2 124.0(2) . . ?
N1 C1 S1 110.62(16) . . ?
C2 C1 S1 125.42(17) . . ?
C1 C2 C4 117.7(2) . . ?
C1 C2 C3 121.26(19) . . ?
C4 C2 C3 121.1(2) . . ?
O1 C3 N3 121.6(2) . . ?
O1 C3 C2 120.8(2) . . ?
N3 C3 C2 117.6(2) . . ?
N2 C4 C2 179.2(3) . . ?
N3 C5 H5A 109.5 . . ?
N3 C5 H5B 109.5 . . ?
H5A C5 H5B 109.5 . . ?
N3 C5 H5C 109.5 . . ?
H5A C5 H5C 109.5 . . ?
H5B C5 H5C 109.5 . . ?
C7 C6 N1 112.51(19) . . ?
C7 C6 C15 121.4(2) . . ?
N1 C6 C15 126.1(2) . . ?
C6 C7 C8 121.9(2) . . ?
C6 C7 S1 110.32(17) . . ?
C8 C7 S1 127.73(17) . . ?
C9 C8 C7 118.2(2) . . ?
C9 C8 H8 120.9 . . ?
C7 C8 H8 120.9 . . ?
C8 C9 C10 121.3(2) . . ?
C8 C9 H9 119.3 . . ?
C10 C9 H9 119.3 . . ?
C11 C10 C15 118.5(2) . . ?
C11 C10 C9 121.4(2) . . ?
C15 C10 C9 120.0(2) . . ?
C12 C11 C10 121.2(2) . . ?
C12 C11 H11 119.4 . . ?
C10 C11 H11 119.4 . . ?
C11 C12 C13 120.0(2) . . ?
C11 C12 H12 120.0 . . ?
C13 C12 H12 120.0 . . ?
C14 C13 C12 121.5(2) . . ?
C14 C13 H13 119.2 . . ?
C12 C13 H13 119.2 . . ?
C13 C14 C15 119.3(2) . . ?
C13 C14 H14 120.3 . . ?
C15 C14 H14 120.3 . . ?
C6 C15 C10 117.2(2) . . ?
C6 C15 C14 123.4(2) . . ?
C10 C15 C14 119.4(2) . . ?
C1 N1 C6 115.43(19) . . ?
C1 N1 H1N1 120.4(14) . . ?
C6 N1 H1N1 124.2(14) . . ?
C3 N3 C5 121.6(2) . . ?
C3 N3 H1N3 120(2) . . ?
C5 N3 H1N3 118(2) . . ?
C1 S1 C7 91.08(10) . . ?

loop_
_geom_bond_atom_site_label_1
_geom_bond_atom_site_label_2
_geom_bond_distance
_geom_bond_site_symmetry_2
_geom_bond_publ_flag
C1 N1 1.345(3) . ?
C1 C2 1.381(3) . ?
C1 S1 1.739(2) . ?
C2 C4 1.419(3) . ?
C2 C3 1.469(3) . ?
C3 O1 1.245(3) . ?
C3 N3 1.338(3) . ?
C4 N2 1.141(3) . ?
C5 N3 1.446(3) . ?
C5 H5A 0.9600 . ?
C5 H5B 0.9600 . ?
C5 H5C 0.9600 . ?
C6 C7 1.377(3) . ?
C6 N1 1.390(3) . ?
C6 C15 1.406(3) . ?
C7 C8 1.396(3) . ?
C7 S1 1.758(2) . ?
C8 C9 1.368(3) . ?
C8 H8 0.9300 . ?
C9 C10 1.429(3) . ?
C9 H9 0.9300 . ?
C10 C11 1.406(3) . ?
C10 C15 1.412(3) . ?
C11 C12 1.361(4) . ?
C11 H11 0.9300 . ?
C12 C13 1.391(4) . ?
C12 H12 0.9300 . ?
C13 C14 1.361(3) . ?
C13 H13 0.9300 . ?
C14 C15 1.425(3) . ?
C14 H14 0.9300 . ?
N1 H1N1 0.89(2) . ?
N3 H1N3 0.82(3) . ?

loop_
_geom_hbond_atom_site_label_D
_geom_hbond_atom_site_label_H
_geom_hbond_atom_site_label_A
_geom_hbond_distance_DH
_geom_hbond_distance_HA
_geom_hbond_distance_DA
_geom_hbond_angle_DHA
_geom_hbond_site_symmetry_A
N3 H1N3 O1 0.82(3) 2.24(3) 2.970(3) 149(3) 4_565
N1 H1N1 O1 0.89(2) 1.98(2) 2.628(2) 128.4(19) .

loop_
_cod_related_entry_id
_cod_related_entry_database
_cod_related_entry_code
1 ChemSpider 21196729
